data_4309357
loop_
_publ_author_name
'Konstantin S. Gavrilenko'
'Sergey V. Punin'
'Olivier Cador'
'St\'ephane Golhen'
'Lahc\`ene Ouahab'
'Vitaly V. Pavlishchuk'

_publ_section_title
;
Synthesis, Structure, and Magnetism of Heterometallic Carboxylate Complexes
[MnIII2MII4O2(PhCOO)10(DMF)4], M = MnII, CoII, NiII
;
_journal_name_full 'Inorganic Chemistry'
_journal_page_first 5903
_journal_page_last 5910
_journal_paper_doi 10.1021/ic0505448
_journal_volume 44
_journal_year 2005
_chemical_formula_sum 'C82 H78 Mn6 N4 O26'
_chemical_formula_weight 1865.12
_chemical_name_systematic
;
 ?
;
_space_group_IT_number 122
_symmetry_cell_setting tetragonal
_symmetry_space_group_name_Hall 'I -4 2bw'
_symmetry_space_group_name_H-M 'I -4 2 d'
_atom_sites_solution_hydrogens geom
_atom_sites_solution_primary direct
_atom_sites_solution_secondary difmap
_audit_creation_method SHELXL-97
_cell_angle_alpha 90.00
_cell_angle_beta 90.00
_cell_angle_gamma 90.00
_cell_formula_units_Z 8
_cell_length_a 27.2249(8)
_cell_length_b 27.2249(8)
_cell_length_c 25.5182(5)
_cell_measurement_reflns_used 16275
_cell_measurement_temperature 293(2)
_cell_measurement_theta_max 25.350
_cell_measurement_theta_min 0.998
_cell_volume 18914.0(9)
_computing_cell_refinement 'HKL Scalepack (Otwinowski & Minor 1997)'
_computing_data_collection 'Collect (Nonius BV, 1997-2000)'
_computing_data_reduction 'HKL Denzo and Scalepack (Otwinowski & Minor 1997)'
_computing_structure_refinement 'SHELXL-97 (Sheldrick, 1997)'
_computing_structure_solution SIR-97
_diffrn_ambient_temperature 293(2)
_diffrn_detector_area_resol_mean 9
_diffrn_measured_fraction_theta_full 0.936
_diffrn_measured_fraction_theta_max 0.936
_diffrn_measurement_device_type KappaCCD
_diffrn_measurement_method CCD
_diffrn_radiation_monochromator 'horizonally mounted graphite crystal'
_diffrn_radiation_source 'fine-focus sealed tube'
_diffrn_radiation_type MoK\a
_diffrn_radiation_wavelength 0.71073
_diffrn_reflns_av_R_equivalents 0.1281
_diffrn_reflns_av_sigmaI/netI 0.0935
_diffrn_reflns_limit_h_max 32
_diffrn_reflns_limit_h_min -32
_diffrn_reflns_limit_k_max 32
_diffrn_reflns_limit_k_min -32
_diffrn_reflns_limit_l_max 27
_diffrn_reflns_limit_l_min -27
_diffrn_reflns_number 31676
_diffrn_reflns_theta_full 25.30
_diffrn_reflns_theta_max 25.30
_diffrn_reflns_theta_min 2.12
_exptl_absorpt_coefficient_mu 0.847
_exptl_crystal_colour brown
_exptl_crystal_density_diffrn 1.310
_exptl_crystal_density_method 'not measured'
_exptl_crystal_description prism
_exptl_crystal_F_000 7648
_exptl_crystal_size_max 0.07
_exptl_crystal_size_mid 0.10
_exptl_crystal_size_min 0.08
_refine_diff_density_max 0.615
_refine_diff_density_min -0.322
_refine_diff_density_rms 0.092
_refine_ls_abs_structure_details 'Flack H D (1983), Acta Cryst. A39, 876-881'
_refine_ls_abs_structure_Flack -0.02(3)
_refine_ls_extinction_method none
_refine_ls_goodness_of_fit_ref 1.231
_refine_ls_hydrogen_treatment mixed
_refine_ls_matrix_type full
_refine_ls_number_parameters 533
_refine_ls_number_reflns 8107
_refine_ls_number_restraints 0
_refine_ls_restrained_S_all 1.231
_refine_ls_R_factor_all 0.1393
_refine_ls_R_factor_gt 0.0681
_refine_ls_shift/su_max 0.002
_refine_ls_shift/su_mean 0.000
_refine_ls_structure_factor_coef Fsqd
_refine_ls_weighting_details 'calc w=1/[\s^2^(Fo^2^)+(0.0675P)^2^+9.2369P] where P=(Fo^2^+2Fc^2^)/3'
_refine_ls_weighting_scheme calc
_refine_ls_wR_factor_gt 0.1523
_refine_ls_wR_factor_ref 0.1847
_reflns_number_gt 4700
_reflns_number_total 8107
_reflns_threshold_expression >2sigma(I)
_cod_data_source_file ic0505448si20050408_042029_1.cif
_cod_data_source_block 1
_cod_depositor_comments
;
The following automatic conversions were performed:
'_symmetry_cell_setting' value 'Tetragonal' changed to 'tetragonal'
according to '/home/saulius/struct/CIF-dictionaries/cif_core.dic'
dictionary named 'cif_core.dic' version 2.4.1 from 2010-06-29.

Automatic conversion script
Id: cif_fix_enum 1527 2010-12-29 10:47:43Z saulius 
;
_cod_database_code 4309357

loop_
_symmetry_equiv_pos_as_xyz
'x, y, z'
'-x, -y, z'
'x, -y+1/2, -z+1/4'
'-x, y+1/2, -z+1/4'
'y, x+1/2, z+1/4'
'-y, -x+1/2, z+1/4'
'-y, x, -z'
'y, -x, -z'
'x+1/2, y+1/2, z+1/2'
'-x+1/2, -y+1/2, z+1/2'
'x+1/2, -y+1, -z+3/4'
'-x+1/2, y+1, -z+3/4'
'y+1/2, x+1, z+3/4'
'-y+1/2, -x+1, z+3/4'
'-y+1/2, x+1/2, -z+1/2'
'y+1/2, -x+1/2, -z+1/2'

loop_
_atom_site_label
_atom_site_type_symbol
_atom_site_fract_x
_atom_site_fract_y
_atom_site_fract_z
_atom_site_U_iso_or_equiv
_atom_site_adp_type
_atom_site_occupancy
_atom_site_symmetry_multiplicity
_atom_site_calc_flag
_atom_site_refinement_flags
_atom_site_disorder_assembly
_atom_site_disorder_group
Mn3 Mn 0.23213(5) 0.13950(5) 0.61098(5) 0.0554(4) Uani 1 1 d . . .
Mn2 Mn 0.26808(7) 0.2500 0.6250 0.0507(5) Uani 1 2 d S . .
Mn1 Mn 0.16485(7) 0.2500 0.6250 0.0503(5) Uani 1 2 d S . .
Mn4 Mn 0.19951(6) 0.29250(6) 0.51577(5) 0.0612(4) Uani 1 1 d . . .
O10 O 0.1135(2) 0.2021(2) 0.6385(2) 0.0604(16) Uani 1 1 d . . .
O5 O 0.2720(2) 0.1974(2) 0.5588(2) 0.0598(16) Uani 1 1 d . . .
O4 O 0.3195(2) 0.2135(3) 0.6591(2) 0.0644(17) Uani 1 1 d . . .
O2 O 0.1721(3) 0.1419(2) 0.5563(2) 0.0698(18) Uani 1 1 d . . .
O6 O 0.2589(3) 0.2482(3) 0.4921(2) 0.075(2) Uani 1 1 d . . .
O1 O 0.1589(2) 0.2218(2) 0.5407(2) 0.0632(17) Uani 1 1 d . . .
O8 O 0.2025(3) 0.0980(2) 0.6720(2) 0.0717(19) Uani 1 1 d . . .
O11 O 0.2534(3) 0.0734(2) 0.5687(3) 0.0745(19) Uani 1 1 d . . .
O7 O 0.2251(3) 0.1340(3) 0.7471(2) 0.0759(19) Uani 1 1 d . . .
O3 O 0.3045(2) 0.1336(3) 0.6448(2) 0.0692(18) Uani 1 1 d . . .
O9 O 0.1292(3) 0.1727(2) 0.7176(2) 0.0695(19) Uani 1 1 d . . .
C16 C 0.3020(4) 0.1762(4) 0.4748(4) 0.070(3) Uani 1 1 d . . .
O12 O 0.1732(3) 0.2891(3) 0.4348(3) 0.103(3) Uani 1 1 d . . .
N1 N 0.2631(4) 0.0233(3) 0.4981(4) 0.099(3) Uani 1 1 d . . .
C9 C 0.3795(4) 0.1550(4) 0.6864(3) 0.060(3) Uani 1 1 d . . .
C1 C 0.1509(4) 0.1760(4) 0.5347(3) 0.061(3) Uani 1 1 d . . .
C3 C 0.0886(4) 0.1959(5) 0.4626(4) 0.088(3) Uani 1 1 d . . .
H10 H 0.1014 0.2276 0.4611 0.105 Uiso 1 1 calc R . .
C15 C 0.2760(3) 0.2100(4) 0.5105(3) 0.057(2) Uani 1 1 d . . .
C8 C 0.3303(4) 0.1678(5) 0.6614(3) 0.062(3) Uani 1 1 d . . .
C2 C 0.1092(4) 0.1606(4) 0.4969(3) 0.066(3) Uani 1 1 d . . .
C35 C 0.0413(3) 0.1332(4) 0.6198(4) 0.076(3) Uani 1 1 d . . .
H7 H 0.0475 0.1572 0.5947 0.091 Uiso 1 1 calc R . .
C30 C 0.0694(3) 0.1328(4) 0.6672(3) 0.060(2) Uani 1 1 d . . .
C14 C 0.4111(4) 0.1918(5) 0.7020(4) 0.082(3) Uani 1 1 d . . .
H28 H 0.4017 0.2244 0.6981 0.099 Uiso 1 1 calc R . .
N2 N 0.1546(5) 0.3223(6) 0.3577(4) 0.144(5) Uani 1 1 d . . .
C17 C 0.3318(4) 0.1377(4) 0.4932(5) 0.085(3) Uani 1 1 d . . .
H31 H 0.3350 0.1319 0.5289 0.102 Uiso 1 1 calc R . .
C29 C 0.1076(3) 0.1727(3) 0.6754(3) 0.055(2) Uani 1 1 d . . .
C23 C 0.1999(4) 0.0516(4) 0.7490(4) 0.067(3) Uani 1 1 d . . .
C31 C 0.0612(4) 0.0973(4) 0.7052(4) 0.078(3) Uani 1 1 d . . .
H3 H 0.0816 0.0964 0.7344 0.094 Uiso 1 1 calc R . .
C7 C 0.0912(4) 0.1146(5) 0.4968(5) 0.080(3) Uani 1 1 d . . .
H14 H 0.1060 0.0909 0.5177 0.096 Uiso 1 1 calc R . .
C22 C 0.2098(4) 0.0973(4) 0.7201(4) 0.065(3) Uani 1 1 d . . .
C37 C 0.3039(5) -0.0044(6) 0.5283(6) 0.125(5) Uani 1 1 d . . .
H37A H 0.3169 -0.0302 0.5067 0.188 Uiso 1 1 calc R . .
H37B H 0.2904 -0.0183 0.5598 0.188 Uiso 1 1 calc R . .
H37C H 0.3297 0.0181 0.5373 0.188 Uiso 1 1 calc R . .
C36 C 0.2416(5) 0.0601(4) 0.5262(5) 0.085(3) Uani 1 1 d . . .
H36 H 0.2153 0.0763 0.5107 0.102 Uiso 1 1 calc R . .
C10 C 0.3915(4) 0.1075(5) 0.6962(5) 0.092(4) Uani 1 1 d . . .
H24 H 0.3699 0.0824 0.6872 0.111 Uiso 1 1 calc R . .
C5 C 0.0303(5) 0.1365(7) 0.4318(6) 0.112(5) Uani 1 1 d . . .
H12 H 0.0044 0.1278 0.4100 0.134 Uiso 1 1 calc R . .
C13 C 0.4569(4) 0.1811(6) 0.7236(4) 0.088(4) Uani 1 1 d . . .
H27 H 0.4788 0.2060 0.7322 0.106 Uiso 1 1 calc R . .
C18 C 0.3561(5) 0.1085(5) 0.4569(6) 0.111(5) Uani 1 1 d . . .
H32 H 0.3762 0.0828 0.4678 0.133 Uiso 1 1 calc R . .
C34 C 0.0057(4) 0.0993(5) 0.6106(6) 0.104(4) Uani 1 1 d . . .
H6 H -0.0118 0.0984 0.5794 0.124 Uiso 1 1 calc R . .
C24 C 0.2036(5) 0.0458(5) 0.8015(5) 0.104(4) Uani 1 1 d . . .
H21 H 0.2136 0.0734 0.8203 0.125 Uiso 1 1 calc R . .
C21 C 0.2994(6) 0.1837(5) 0.4217(4) 0.116(5) Uani 1 1 d . . .
H35 H 0.2807 0.2100 0.4097 0.139 Uiso 1 1 calc R . .
C6 C 0.0510(5) 0.1014(5) 0.4660(5) 0.101(4) Uani 1 1 d . . .
H13 H 0.0380 0.0699 0.4681 0.121 Uiso 1 1 calc R . .
C33 C -0.0032(5) 0.0651(5) 0.6525(10) 0.151(8) Uani 1 1 d . . .
H5 H -0.0282 0.0422 0.6479 0.181 Uiso 1 1 calc R . .
C11 C 0.4368(6) 0.0966(6) 0.7201(6) 0.122(5) Uani 1 1 d . . .
H25 H 0.4448 0.0641 0.7277 0.146 Uiso 1 1 calc R . .
C4 C 0.0484(5) 0.1823(7) 0.4308(5) 0.112(5) Uani 1 1 d . . .
H11 H 0.0342 0.2056 0.4087 0.135 Uiso 1 1 calc R . .
C12 C 0.4687(5) 0.1329(7) 0.7319(5) 0.105(4) Uani 1 1 d . . .
H26 H 0.4992 0.1250 0.7460 0.126 Uiso 1 1 calc R . .
C19 C 0.3502(8) 0.1181(8) 0.4060(7) 0.155(8) Uani 1 1 d . . .
H33 H 0.3661 0.0981 0.3818 0.186 Uiso 1 1 calc R . .
C25 C 0.1947(6) 0.0046(8) 0.8303(6) 0.141(7) Uani 1 1 d . . .
H20 H 0.1972 0.0025 0.8666 0.170 Uiso 1 1 calc R . .
C32 C 0.0242(6) 0.0637(5) 0.7013(6) 0.116(5) Uani 1 1 d . . .
H4 H 0.0171 0.0415 0.7280 0.139 Uiso 1 1 calc R . .
C38 C 0.2488(6) 0.0110(6) 0.4461(4) 0.142(6) Uani 1 1 d . . .
H38A H 0.2679 -0.0164 0.4341 0.213 Uiso 1 1 calc R . .
H38B H 0.2541 0.0386 0.4235 0.213 Uiso 1 1 calc R . .
H38C H 0.2146 0.0023 0.4458 0.213 Uiso 1 1 calc R . .
C20 C 0.3213(9) 0.1567(7) 0.3872(7) 0.168(9) Uani 1 1 d . . .
H34 H 0.3180 0.1627 0.3515 0.201 Uiso 1 1 calc R . .
C26 C 0.1806(7) -0.0362(7) 0.7953(11) 0.172(9) Uani 1 1 d . . .
H19 H 0.1740 -0.0665 0.8106 0.206 Uiso 1 1 calc R . .
C39 C 0.1765(7) 0.3173(8) 0.4040(6) 0.174(10) Uani 1 1 d . . .
H39 H 0.1987 0.3422 0.4118 0.208 Uiso 1 1 calc R . .
C28 C 0.1860(6) 0.0113(5) 0.7241(6) 0.118(5) Uani 1 1 d . . .
H17 H 0.1824 0.0144 0.6880 0.142 Uiso 1 1 calc R . .
C40 C 0.1200(11) 0.2799(15) 0.3348(14) 0.45(3) Uani 1 1 d . . .
H40A H 0.1077 0.2896 0.3011 0.670 Uiso 1 1 calc R . .
H40B H 0.0930 0.2745 0.3583 0.670 Uiso 1 1 calc R . .
H40C H 0.1386 0.2501 0.3313 0.670 Uiso 1 1 calc R . .
C27 C 0.1767(8) -0.0327(7) 0.7437(7) 0.166(9) Uani 1 1 d . . .
H18 H 0.1680 -0.0593 0.7227 0.199 Uiso 1 1 calc R . .
C41 C 0.1685(12) 0.3469(14) 0.3142(8) 0.38(3) Uani 1 1 d . . .
H41A H 0.1437 0.3436 0.2877 0.575 Uiso 1 1 calc R . .
H41B H 0.1989 0.3335 0.3014 0.575 Uiso 1 1 calc R . .
H41C H 0.1730 0.3810 0.3224 0.575 Uiso 1 1 calc R . .
O13 O 0.2162(2) 0.2903(2) 0.60026(17) 0.0499(14) Uani 1 1 d . . .

loop_
_atom_site_aniso_label
_atom_site_aniso_U_11
_atom_site_aniso_U_22
_atom_site_aniso_U_33
_atom_site_aniso_U_23
_atom_site_aniso_U_13
_atom_site_aniso_U_12
Mn3 0.0694(10) 0.0528(9) 0.0439(7) -0.0017(6) -0.0019(6) 0.0013(7)
Mn2 0.0618(13) 0.0497(12) 0.0405(9) 0.0015(7) 0.000 0.000
Mn1 0.0594(12) 0.0542(12) 0.0372(9) 0.0005(7) 0.000 0.000
Mn4 0.0824(11) 0.0645(10) 0.0367(7) 0.0021(6) -0.0003(6) 0.0090(8)
O10 0.061(4) 0.069(4) 0.052(3) 0.001(3) 0.008(3) -0.011(3)
O5 0.072(4) 0.065(4) 0.042(3) -0.001(3) 0.006(3) 0.003(3)
O4 0.071(4) 0.059(5) 0.063(4) -0.004(3) -0.006(3) 0.004(4)
O2 0.082(5) 0.061(4) 0.067(4) -0.001(3) -0.019(3) 0.009(4)
O6 0.100(5) 0.081(5) 0.045(4) 0.005(3) 0.011(3) 0.027(5)
O1 0.085(5) 0.058(5) 0.047(3) -0.006(3) -0.004(3) -0.003(4)
O8 0.095(5) 0.078(5) 0.043(4) 0.006(3) 0.002(3) -0.010(4)
O11 0.093(5) 0.068(4) 0.062(4) -0.023(3) -0.006(3) 0.002(4)
O7 0.096(5) 0.068(5) 0.063(4) 0.011(3) -0.020(4) 0.001(4)
O3 0.072(5) 0.066(5) 0.070(4) 0.010(3) -0.011(3) -0.002(4)
O9 0.088(5) 0.068(5) 0.053(4) -0.002(3) 0.007(3) -0.011(4)
C16 0.065(7) 0.075(7) 0.070(6) -0.009(5) 0.014(5) 0.005(6)
O12 0.157(8) 0.102(6) 0.049(4) 0.006(4) -0.006(4) 0.023(6)
N1 0.106(8) 0.081(7) 0.110(7) -0.051(6) 0.040(6) -0.026(6)
C9 0.063(7) 0.072(7) 0.046(5) 0.002(4) -0.008(4) 0.002(6)
C1 0.075(8) 0.073(8) 0.035(5) -0.005(4) 0.005(4) 0.001(6)
C3 0.078(8) 0.100(10) 0.085(8) -0.004(6) -0.018(6) 0.012(7)
C15 0.059(6) 0.069(7) 0.044(5) -0.009(4) 0.006(4) -0.003(6)
C8 0.063(7) 0.082(8) 0.041(5) -0.004(5) 0.001(4) 0.006(6)
C2 0.061(7) 0.081(8) 0.057(5) -0.020(5) -0.011(4) 0.014(6)
C35 0.053(6) 0.080(8) 0.095(7) -0.010(6) -0.001(6) -0.006(6)
C30 0.055(6) 0.059(7) 0.066(6) -0.011(5) 0.010(4) 0.008(5)
C14 0.065(8) 0.095(10) 0.087(8) 0.000(6) 0.000(6) 0.005(7)
N2 0.122(10) 0.222(15) 0.088(8) 0.062(8) -0.028(7) -0.013(10)
C17 0.071(8) 0.076(8) 0.109(8) -0.014(7) 0.032(7) -0.014(7)
C29 0.063(6) 0.050(6) 0.051(6) -0.006(4) 0.008(4) 0.005(5)
C23 0.073(7) 0.066(7) 0.061(6) 0.019(5) 0.001(5) 0.002(6)
C31 0.095(9) 0.057(7) 0.083(7) 0.002(5) -0.010(6) -0.018(7)
C7 0.069(8) 0.072(8) 0.099(8) -0.025(6) -0.016(6) -0.003(6)
C22 0.062(7) 0.058(7) 0.074(7) 0.006(5) -0.001(5) 0.006(5)
C37 0.072(9) 0.116(12) 0.187(14) -0.027(11) -0.027(10) 0.029(8)
C36 0.091(9) 0.068(7) 0.096(9) -0.028(6) 0.014(7) -0.006(7)
C10 0.079(9) 0.071(8) 0.127(11) 0.004(7) -0.035(7) 0.013(7)
C5 0.086(10) 0.134(14) 0.116(11) -0.054(11) -0.010(8) -0.012(10)
C13 0.062(8) 0.118(12) 0.085(7) 0.001(7) -0.012(6) 0.001(8)
C18 0.105(11) 0.087(10) 0.141(13) -0.021(8) 0.055(9) 0.018(8)
C34 0.072(9) 0.091(10) 0.147(11) 0.004(9) -0.019(8) -0.028(8)
C24 0.112(11) 0.102(10) 0.097(9) 0.035(7) -0.005(7) -0.006(8)
C21 0.166(14) 0.136(12) 0.045(7) -0.014(6) 0.038(7) 0.021(10)
C6 0.104(11) 0.095(10) 0.104(9) -0.036(8) 0.002(8) 0.004(8)
C33 0.068(10) 0.073(10) 0.31(3) 0.002(13) -0.010(13) -0.028(8)
C11 0.104(12) 0.095(11) 0.168(14) 0.004(10) -0.046(10) 0.026(10)
C4 0.087(10) 0.155(15) 0.095(9) -0.024(9) -0.035(7) 0.030(10)
C12 0.057(8) 0.142(14) 0.116(10) 0.016(9) -0.018(7) 0.013(9)
C19 0.184(19) 0.161(18) 0.119(14) -0.057(12) 0.103(13) -0.020(15)
C25 0.136(14) 0.172(17) 0.116(11) 0.112(12) 0.001(9) 0.000(12)
C32 0.132(13) 0.092(11) 0.122(10) 0.022(8) -0.017(9) -0.046(10)
C38 0.170(15) 0.202(16) 0.053(8) -0.049(8) 0.006(7) -0.019(13)
C20 0.25(2) 0.149(16) 0.100(13) 0.020(11) 0.075(13) 0.059(16)
C26 0.142(17) 0.099(14) 0.27(3) 0.072(17) 0.004(18) -0.028(13)
C39 0.199(19) 0.22(2) 0.107(12) 0.077(13) -0.066(12) -0.114(16)
C28 0.171(15) 0.077(10) 0.106(10) 0.043(8) -0.015(9) -0.033(10)
C40 0.28(4) 0.59(7) 0.48(5) 0.36(5) -0.26(4) -0.21(4)
C27 0.25(2) 0.153(18) 0.097(12) 0.039(11) -0.015(12) -0.057(16)
C41 0.44(5) 0.61(6) 0.100(17) 0.19(3) -0.04(2) -0.23(5)
O13 0.063(4) 0.055(4) 0.032(3) 0.002(2) 0.005(2) -0.001(3)

loop_
_atom_type_symbol
_atom_type_description
_atom_type_scat_dispersion_real
_atom_type_scat_dispersion_imag
_atom_type_scat_source
C C 0.0033 0.0016 'International Tables Vol C Tables 4.2.6.8 and 6.1.1.4'
H H 0.0000 0.0000 'International Tables Vol C Tables 4.2.6.8 and 6.1.1.4'
O O 0.0106 0.0060 'International Tables Vol C Tables 4.2.6.8 and 6.1.1.4'
Mn Mn 0.3368 0.7283 'International Tables Vol C Tables 4.2.6.8 and 6.1.1.4'
N N 0.0061 0.0033 'International Tables Vol C Tables 4.2.6.8 and 6.1.1.4'

loop_
_geom_angle_atom_site_label_1
_geom_angle_atom_site_label_2
_geom_angle_atom_site_label_3
_geom_angle
_geom_angle_site_symmetry_1
_geom_angle_site_symmetry_3
_geom_angle_publ_flag
O8 Mn3 O2 101.9(3) . . ?
O8 Mn3 O3 90.8(3) . . ?
O2 Mn3 O3 163.0(3) . . ?
O8 Mn3 O11 91.5(3) . . ?
O2 Mn3 O11 84.6(3) . . ?
O3 Mn3 O11 83.9(3) . . ?
O8 Mn3 O13 93.3(2) . 3_556 ?
O2 Mn3 O13 96.7(2) . 3_556 ?
O3 Mn3 O13 93.7(2) . 3_556 ?
O11 Mn3 O13 174.7(3) . 3_556 ?
O8 Mn3 O5 166.5(2) . . ?
O2 Mn3 O5 87.9(2) . . ?
O3 Mn3 O5 81.6(2) . . ?
O11 Mn3 O5 98.7(2) . . ?
O13 Mn3 O5 76.19(19) 3_556 . ?
O8 Mn3 Mn2 123.14(19) . . ?
O2 Mn3 Mn2 106.14(19) . . ?
O3 Mn3 Mn2 75.2(2) . . ?
O11 Mn3 Mn2 139.0(2) . . ?
O13 Mn3 Mn2 35.66(15) 3_556 . ?
O5 Mn3 Mn2 44.15(14) . . ?
O13 Mn2 O13 83.8(3) 3_556 . ?
O13 Mn2 O4 95.3(2) 3_556 . ?
O13 Mn2 O4 172.2(2) . . ?
O13 Mn2 O4 172.2(2) 3_556 3_556 ?
O13 Mn2 O4 95.3(2) . 3_556 ?
O4 Mn2 O4 86.6(4) . 3_556 ?
O13 Mn2 O5 85.1(2) 3_556 . ?
O13 Mn2 O5 99.0(2) . . ?
O4 Mn2 O5 88.6(2) . . ?
O4 Mn2 O5 87.4(2) 3_556 . ?
O13 Mn2 O5 99.0(2) 3_556 3_556 ?
O13 Mn2 O5 85.1(2) . 3_556 ?
O4 Mn2 O5 87.4(2) . 3_556 ?
O4 Mn2 O5 88.6(2) 3_556 3_556 ?
O5 Mn2 O5 174.5(3) . 3_556 ?
O13 Mn2 Mn1 41.89(17) 3_556 . ?
O13 Mn2 Mn1 41.89(17) . . ?
O4 Mn2 Mn1 136.7(2) . . ?
O4 Mn2 Mn1 136.7(2) 3_556 . ?
O5 Mn2 Mn1 92.76(16) . . ?
O5 Mn2 Mn1 92.76(16) 3_556 . ?
O13 Mn2 Mn3 42.41(17) 3_556 . ?
O13 Mn2 Mn3 106.30(18) . . ?
O4 Mn2 Mn3 77.7(2) . . ?
O4 Mn2 Mn3 131.3(2) 3_556 . ?
O5 Mn2 Mn3 47.05(15) . . ?
O5 Mn2 Mn3 135.32(15) 3_556 . ?
Mn1 Mn2 Mn3 72.10(4) . . ?
O13 Mn2 Mn3 106.30(18) 3_556 3_556 ?
O13 Mn2 Mn3 42.41(17) . 3_556 ?
O4 Mn2 Mn3 131.3(2) . 3_556 ?
O4 Mn2 Mn3 77.7(2) 3_556 3_556 ?
O5 Mn2 Mn3 135.32(15) . 3_556 ?
O5 Mn2 Mn3 47.05(15) 3_556 3_556 ?
Mn1 Mn2 Mn3 72.10(4) . 3_556 ?
Mn3 Mn2 Mn3 144.19(8) . 3_556 ?
O13 Mn1 O13 84.4(3) 3_556 . ?
O13 Mn1 O10 94.8(2) 3_556 . ?
O13 Mn1 O10 169.5(2) . . ?
O13 Mn1 O10 169.5(2) 3_556 3_556 ?
O13 Mn1 O10 94.8(2) . 3_556 ?
O10 Mn1 O10 88.0(4) . 3_556 ?
O13 Mn1 O1 99.9(2) 3_556 . ?
O13 Mn1 O1 86.1(2) . . ?
O10 Mn1 O1 83.7(2) . . ?
O10 Mn1 O1 90.4(2) 3_556 . ?
O13 Mn1 O1 86.1(2) 3_556 3_556 ?
O13 Mn1 O1 99.9(2) . 3_556 ?
O10 Mn1 O1 90.4(2) . 3_556 ?
O10 Mn1 O1 83.7(2) 3_556 3_556 ?
O1 Mn1 O1 171.9(4) . 3_556 ?
O13 Mn1 Mn2 42.18(17) 3_556 . ?
O13 Mn1 Mn2 42.18(17) . . ?
O10 Mn1 Mn2 136.02(19) . . ?
O10 Mn1 Mn2 136.02(19) 3_556 . ?
O1 Mn1 Mn2 94.05(18) . . ?
O1 Mn1 Mn2 94.05(18) 3_556 . ?
O13 Mn1 Mn4 43.18(15) 3_556 3_556 ?
O13 Mn1 Mn4 106.67(16) . 3_556 ?
O10 Mn1 Mn4 79.20(17) . 3_556 ?
O10 Mn1 Mn4 128.08(17) 3_556 3_556 ?
O1 Mn1 Mn4 136.61(17) . 3_556 ?
O1 Mn1 Mn4 46.80(17) 3_556 3_556 ?
Mn2 Mn1 Mn4 72.64(4) . 3_556 ?
O13 Mn1 Mn4 106.67(16) 3_556 . ?
O13 Mn1 Mn4 43.18(15) . . ?
O10 Mn1 Mn4 128.08(17) . . ?
O10 Mn1 Mn4 79.20(18) 3_556 . ?
O1 Mn1 Mn4 46.80(17) . . ?
O1 Mn1 Mn4 136.61(17) 3_556 . ?
Mn2 Mn1 Mn4 72.64(4) . . ?
Mn4 Mn1 Mn4 145.28(8) 3_556 . ?
O6 Mn4 O7 103.9(3) . 3_556 ?
O6 Mn4 O9 168.5(3) . 3_556 ?
O7 Mn4 O9 84.9(3) 3_556 3_556 ?
O6 Mn4 O12 87.4(3) . . ?
O7 Mn4 O12 90.1(3) 3_556 . ?
O9 Mn4 O12 85.1(3) 3_556 . ?
O6 Mn4 O13 96.2(2) . . ?
O7 Mn4 O13 96.2(2) 3_556 . ?
O9 Mn4 O13 90.1(2) 3_556 . ?
O12 Mn4 O13 171.8(3) . . ?
O6 Mn4 O1 88.3(3) . . ?
O7 Mn4 O1 167.4(3) 3_556 . ?
O9 Mn4 O1 83.5(3) 3_556 . ?
O12 Mn4 O1 93.9(3) . . ?
O13 Mn4 O1 78.8(2) . . ?
O6 Mn4 Mn1 105.84(19) . . ?
O7 Mn4 Mn1 124.99(17) 3_556 . ?
O9 Mn4 Mn1 74.03(18) 3_556 . ?
O12 Mn4 Mn1 136.0(3) . . ?
O13 Mn4 Mn1 35.85(15) . . ?
O1 Mn4 Mn1 46.27(13) . . ?
C29 O10 Mn1 131.1(6) . . ?
C15 O5 Mn2 124.2(6) . . ?
C15 O5 Mn3 140.2(6) . . ?
Mn2 O5 Mn3 88.80(18) . . ?
C8 O4 Mn2 133.6(6) . . ?
C1 O2 Mn3 132.3(7) . . ?
C15 O6 Mn4 131.6(6) . . ?
C1 O1 Mn1 116.9(5) . . ?
C1 O1 Mn4 149.7(6) . . ?
Mn1 O1 Mn4 86.9(2) . . ?
C22 O8 Mn3 133.1(7) . . ?
C36 O11 Mn3 129.3(8) . . ?
C22 O7 Mn4 122.6(6) . 3_556 ?
C8 O3 Mn3 126.6(7) . . ?
C29 O9 Mn4 126.4(6) . 3_556 ?
C21 C16 C17 118.0(11) . . ?
C21 C16 C15 119.6(11) . . ?
C17 C16 C15 122.3(9) . . ?
C39 O12 Mn4 128.1(11) . . ?
C36 N1 C38 123.1(12) . . ?
C36 N1 C37 113.7(10) . . ?
C38 N1 C37 123.2(11) . . ?
C10 C9 C14 119.2(10) . . ?
C10 C9 C8 120.4(10) . . ?
C14 C9 C8 120.3(10) . . ?
O2 C1 O1 127.4(9) . . ?
O2 C1 C2 114.8(10) . . ?
O1 C1 C2 117.8(9) . . ?
C4 C3 C2 119.0(13) . . ?
O6 C15 O5 124.1(8) . . ?
O6 C15 C16 118.1(8) . . ?
O5 C15 C16 117.8(9) . . ?
O3 C8 O4 125.8(9) . . ?
O3 C8 C9 117.9(10) . . ?
O4 C8 C9 116.3(10) . . ?
C7 C2 C3 119.1(10) . . ?
C7 C2 C1 121.5(10) . . ?
C3 C2 C1 119.4(10) . . ?
C34 C35 C30 121.4(12) . . ?
C31 C30 C35 120.6(10) . . ?
C31 C30 C29 120.9(9) . . ?
C35 C30 C29 118.5(9) . . ?
C9 C14 C13 121.4(12) . . ?
C39 N2 C41 130.8(18) . . ?
C39 N2 C40 121.0(16) . . ?
C41 N2 C40 102.8(18) . . ?
C18 C17 C16 118.7(13) . . ?
O9 C29 O10 126.9(9) . . ?
O9 C29 C30 116.7(8) . . ?
O10 C29 C30 116.3(8) . . ?
C28 C23 C24 113.7(11) . . ?
C28 C23 C22 120.8(10) . . ?
C24 C23 C22 125.5(11) . . ?
C32 C31 C30 122.4(11) . . ?
C2 C7 C6 121.8(12) . . ?
O8 C22 O7 124.7(9) . . ?
O8 C22 C23 118.6(9) . . ?
O7 C22 C23 116.7(9) . . ?
O11 C36 N1 126.0(12) . . ?
C9 C10 C11 119.5(12) . . ?
C4 C5 C6 119.7(13) . . ?
C12 C13 C14 118.2(12) . . ?
C19 C18 C17 118.5(15) . . ?
C35 C34 C33 115.7(13) . . ?
C23 C24 C25 128.0(15) . . ?
C20 C21 C16 124.3(16) . . ?
C7 C6 C5 119.3(13) . . ?
C34 C33 C32 124.5(12) . . ?
C12 C11 C10 120.4(13) . . ?
C5 C4 C3 121.0(14) . . ?
C11 C12 C13 121.1(12) . . ?
C18 C19 C20 123.3(14) . . ?
C24 C25 C26 109.8(14) . . ?
C31 C32 C33 115.1(12) . . ?
C21 C20 C19 117.1(16) . . ?
C27 C26 C25 124.7(17) . . ?
O12 C39 N2 131.9(17) . . ?
C23 C28 C27 128.6(15) . . ?
C26 C27 C28 115.1(19) . . ?
Mn1 O13 Mn2 95.9(2) . . ?
Mn1 O13 Mn3 120.1(2) . 3_556 ?
Mn2 O13 Mn3 101.9(2) . 3_556 ?
Mn1 O13 Mn4 101.0(2) . . ?
Mn2 O13 Mn4 119.6(3) . . ?
Mn3 O13 Mn4 117.3(2) 3_556 . ?

loop_
_geom_bond_atom_site_label_1
_geom_bond_atom_site_label_2
_geom_bond_distance
_geom_bond_site_symmetry_2
_geom_bond_publ_flag
Mn3 O8 2.086(6) . ?
Mn3 O2 2.150(6) . ?
Mn3 O3 2.157(7) . ?
Mn3 O11 2.176(6) . ?
Mn3 O13 2.194(6) 3_556 ?
Mn3 O5 2.331(6) . ?
Mn3 Mn2 3.1836(15) . ?
Mn2 O13 1.897(6) 3_556 ?
Mn2 O13 1.897(6) . ?
Mn2 O4 1.924(7) . ?
Mn2 O4 1.924(7) 3_556 ?
Mn2 O5 2.218(5) . ?
Mn2 O5 2.218(5) 3_556 ?
Mn2 Mn1 2.810(3) . ?
Mn2 Mn3 3.1836(15) 3_556 ?
Mn1 O13 1.886(6) 3_556 ?
Mn1 O13 1.886(6) . ?
Mn1 O10 1.944(6) . ?
Mn1 O10 1.944(6) 3_556 ?
Mn1 O1 2.288(5) . ?
Mn1 O1 2.288(5) 3_556 ?
Mn1 Mn4 3.1622(14) 3_556 ?
Mn1 Mn4 3.1622(14) . ?
Mn4 O6 2.105(7) . ?
Mn4 O7 2.143(7) 3_556 ?
Mn4 O9 2.178(7) 3_556 ?
Mn4 O12 2.189(7) . ?
Mn4 O13 2.204(5) . ?
Mn4 O1 2.308(7) . ?
O10 C29 1.246(10) . ?
O5 C15 1.284(10) . ?
O4 C8 1.280(12) . ?
O2 C1 1.224(11) . ?
O6 C15 1.234(11) . ?
O1 C1 1.276(11) . ?
O8 C22 1.245(11) . ?
O11 C36 1.188(12) . ?
O7 C22 1.283(11) . ?
O7 Mn4 2.143(7) 3_556 ?
O3 C8 1.242(11) . ?
O9 C29 1.226(10) . ?
O9 Mn4 2.178(7) 3_556 ?
C16 C21 1.371(15) . ?
C16 C17 1.408(15) . ?
C16 C15 1.475(13) . ?
O12 C39 1.103(15) . ?
N1 C36 1.365(12) . ?
N1 C38 1.421(13) . ?
N1 C37 1.549(16) . ?
C9 C10 1.358(14) . ?
C9 C14 1.380(14) . ?
C9 C8 1.523(13) . ?
C1 C2 1.549(13) . ?
C3 C4 1.413(16) . ?
C3 C2 1.416(14) . ?
C2 C7 1.344(14) . ?
C35 C34 1.358(14) . ?
C35 C30 1.434(13) . ?
C30 C31 1.388(14) . ?
C30 C29 1.516(13) . ?
C14 C13 1.394(15) . ?
N2 C39 1.330(16) . ?
N2 C41 1.352(18) . ?
N2 C40 1.60(3) . ?
C17 C18 1.389(15) . ?
C23 C28 1.322(16) . ?
C23 C24 1.352(13) . ?
C23 C22 1.473(13) . ?
C31 C32 1.363(16) . ?
C7 C6 1.392(16) . ?
C10 C11 1.407(17) . ?
C5 C4 1.34(2) . ?
C5 C6 1.412(19) . ?
C13 C12 1.366(18) . ?
C18 C19 1.34(2) . ?
C34 C33 1.44(2) . ?
C24 C25 1.363(17) . ?
C21 C20 1.293(19) . ?
C33 C32 1.45(2) . ?
C11 C12 1.351(19) . ?
C19 C20 1.40(2) . ?
C25 C26 1.47(2) . ?
C26 C27 1.33(2) . ?
C28 C27 1.323(19) . ?
O13 Mn3 2.194(6) 3_556 ?
